data_7712548
loop_
_publ_author_name
'Claude, Guilhem'
'Kulitzki, Erika'
'Hagenbach, Adelheid'
'Roca Jungfer, Maximilian'
'Figueroa, Joshua S.'
'Abram, Ulrich'

_publ_section_title
;
 Phenylimido Complexes of Rhenium: Fluorine Substituents Provide
 Protection, Reactivity and Solubility
;
_journal_name_full 'Dalton Transactions'
_journal_paper_doi 10.1039/D3DT00446E
_journal_year 2023
_chemical_formula_moiety 'C56 H54 Cl3 F N3 Re, 1.5[C7H8]'
_chemical_formula_sum 'C66.5 H66 Cl3 F N3 Re'
_chemical_formula_weight 1218.77
_space_group_crystal_system triclinic
_space_group_IT_number 2
_space_group_name_Hall '-P 1'
_space_group_name_H-M_alt 'P -1'
_atom_sites_solution_hydrogens geom
_audit_creation_date 2023-03-02
_audit_creation_method
;
Olex2 1.3
(compiled 2020.11.12 svn.r5f609507 for OlexSys, GUI svn.r6408)
;
_audit_update_record
;
2023-03-03 deposited with the CCDC.	2023-03-07 downloaded from the CCDC.
;
_cell_angle_alpha 77.386(4)
_cell_angle_beta 86.283(4)
_cell_angle_gamma 64.117(4)
_cell_formula_units_Z 2
_cell_length_a 12.5541(7)
_cell_length_b 13.5237(7)
_cell_length_c 20.8711(12)
_cell_measurement_reflns_used 31084
_cell_measurement_temperature 200.0
_cell_measurement_theta_max 29.54
_cell_measurement_theta_min 3.33
_cell_volume 3109.2(3)
_computing_cell_refinement 'STOE X-AREA'
_computing_data_collection 'STOE X-AREA'
_computing_data_reduction 'STOE RED'
_computing_molecular_graphics 'Olex2 1.3 (Dolomanov et al., 2009)'
_computing_publication_material 'Olex2 1.3 (Dolomanov et al., 2009)'
_computing_structure_refinement 'SHELXL 2018/3 (Sheldrick, 2015)'
_computing_structure_solution 'XT n/a (Sheldrick, 2015)'
_diffrn_ambient_temperature 200.0
_diffrn_measured_fraction_theta_full 0.995
_diffrn_measured_fraction_theta_max 0.995
_diffrn_measurement_device_type 'Bruker APEX-II CCD'
_diffrn_measurement_method '\w scans'
_diffrn_radiation_type MoK\a
_diffrn_radiation_wavelength 0.71073
_diffrn_reflns_av_R_equivalents 0.0674
_diffrn_reflns_av_unetI/netI 0.0614
_diffrn_reflns_Laue_measured_fraction_full 0.995
_diffrn_reflns_Laue_measured_fraction_max 0.995
_diffrn_reflns_limit_h_max 15
_diffrn_reflns_limit_h_min -14
_diffrn_reflns_limit_k_max 16
_diffrn_reflns_limit_k_min -15
_diffrn_reflns_limit_l_max 25
_diffrn_reflns_limit_l_min -25
_diffrn_reflns_number 25031
_diffrn_reflns_point_group_measured_fraction_full 0.995
_diffrn_reflns_point_group_measured_fraction_max 0.995
_diffrn_reflns_theta_full 25.242
_diffrn_reflns_theta_max 25.999
_diffrn_reflns_theta_min 3.336
_diffrn_standards_number 0
_exptl_absorpt_coefficient_mu 2.126
_exptl_absorpt_correction_T_max 0.9343
_exptl_absorpt_correction_T_min 0.4302
_exptl_absorpt_correction_type none
_exptl_absorpt_process_details
'P. Coppens in "Crystallographic Computing" ed F.R Ahmed, S.R. Hall  and C.P.Huber, Copenhagen, Munksgaard, (1979) pp 255-270'
_exptl_crystal_colour blue
_exptl_crystal_colour_primary blue
_exptl_crystal_density_diffrn 1.302
_exptl_crystal_description needle
_exptl_crystal_F_000 1242
_exptl_crystal_size_max 0.3
_exptl_crystal_size_mid 0.2
_exptl_crystal_size_min 0.2
_refine_diff_density_max 1.199
_refine_diff_density_min -1.152
_refine_diff_density_rms 0.082
_refine_ls_extinction_method none
_refine_ls_goodness_of_fit_ref 0.961
_refine_ls_hydrogen_treatment constr
_refine_ls_matrix_type full
_refine_ls_number_parameters 578
_refine_ls_number_reflns 12158
_refine_ls_number_restraints 0
_refine_ls_restrained_S_all 0.961
_refine_ls_R_factor_all 0.0459
_refine_ls_R_factor_gt 0.0368
_refine_ls_shift/su_max 0.001
_refine_ls_shift/su_mean 0.000
_refine_ls_structure_factor_coef Fsqd
_refine_ls_weighting_details 'w=1/[\s^2^(Fo^2^)+(0.0513P)^2^] where P=(Fo^2^+2Fc^2^)/3'
_refine_ls_weighting_scheme calc
_refine_ls_wR_factor_gt 0.0873
_refine_ls_wR_factor_ref 0.0901
_reflns_Friedel_coverage 0.000
_reflns_number_gt 10273
_reflns_number_total 12158
_reflns_threshold_expression 'I > 2\s(I)'
_cod_data_source_file d3dt00446e2.cif
_cod_data_source_block renphf_mes2
_cod_original_formula_sum 'C66.50 H66 Cl3 F N3 Re'
_cod_database_code 7712548
_shelx_shelxl_version_number 2018/3
_shelx_space_group_comment
;
The symmetry employed for this shelxl refinement is uniquely defined
by the following loop, which should always be used as a source of
symmetry information in preference to the above space-group names.
They are only intended as comments.
;
_shelx_estimated_absorpt_t_max 0.676
_shelx_estimated_absorpt_t_min 0.568
_olex2_refinement_description
;
1. Fixed Uiso
 At 1.2 times of:
  All C(H) groups
 At 1.5 times of:
  All C(H,H,H) groups
2.a Me refined with riding coordinates:
 C52(H52A,H52B,H52C), C54(H54A,H54B,H54C), C30(H30A,H30B,H30C), C29(H29A,H29B,
 H29C), C37(H37A,H37B,H37C), C63(H63A,H63B,H63C), C53(H53A,H53B,H53C), C28(H28A,
 H28B,H28C), C61(H61A,H61B,H61C), C62(H62A,H62B,H62C), C38(H38A,H38B,H38C)
2.b Aromatic/amide H refined with riding coordinates:
 C5(H5), C12(H12), C50(H50), C16(H16), C33(H33), C13(H13), C35(H35), C26(H26),
 C48(H48), C19(H19), C42(H42), C15(H15), C21(H21), C44(H44), C20(H20), C57(H57),
  C43(H43), C59(H59)
2.c Idealised Me refined as rotating group:
 C39(H39A,H39B,H39C)
;
_smtbx_masks_special_details
;
A solvent mask was calculated and 154 electrons were 
found in a volume of 789\%A^3^ in 1 void per unit cell. 
This is consistent with the presence of 
1.5[C7H8] per Asymmetric Unit 
which account for 150 electrons 
per unit cell.
;
_smtbx_masks_void_probe_radius 1.2
_smtbx_masks_void_truncation_radius 1.2
_olex2_submission_special_instructions 'No special instructions were received'

loop_
_space_group_symop_operation_xyz
'x, y, z'
'-x, -y, -z'

loop_
_atom_site_label
_atom_site_type_symbol
_atom_site_fract_x
_atom_site_fract_y
_atom_site_fract_z
_atom_site_U_iso_or_equiv
_atom_site_adp_type
_atom_site_occupancy
_atom_site_site_symmetry_order
_atom_site_calc_flag
_atom_site_refinement_flags_posn
_atom_site_refinement_flags_adp
_atom_site_refinement_flags_occupancy
_atom_site_disorder_assembly
_atom_site_disorder_group
Re1 Re 0.35379(2) 0.44814(2) 0.68012(2) 0.03583(6) Uani 1 1 d . . . . .
Cl1 Cl 0.30272(10) 0.48999(11) 0.78706(6) 0.0601(3) Uani 1 1 d . . . . .
Cl2 Cl 0.28029(12) 0.64473(10) 0.63457(8) 0.0694(3) Uani 1 1 d . . . . .
Cl3 Cl 0.54203(10) 0.44573(12) 0.69233(8) 0.0744(4) Uani 1 1 d . . . . .
N10 N 0.3770(3) 0.3954(3) 0.60971(16) 0.0411(7) Uani 1 1 d . . . . .
N2 N 0.4690(3) 0.2026(3) 0.77087(17) 0.0449(8) Uani 1 1 d . . . . .
F1 F 0.4311(4) 0.1928(4) 0.40392(18) 0.1067(13) Uani 1 1 d . . . . .
N1 N 0.0835(3) 0.4906(3) 0.68325(16) 0.0396(7) Uani 1 1 d . . . . .
C2 C 0.4237(3) 0.2895(4) 0.73632(19) 0.0395(8) Uani 1 1 d . . . . .
C11 C 0.3873(3) 0.3469(4) 0.55737(19) 0.0417(9) Uani 1 1 d . . . . .
C17 C -0.0371(3) 0.5194(4) 0.6892(2) 0.0427(9) Uani 1 1 d . . . . .
C41 C 0.6519(4) 0.0367(4) 0.7794(2) 0.0498(10) Uani 1 1 d . . . . .
C36 C -0.0068(4) 0.6687(4) 0.7902(2) 0.0499(10) Uani 1 1 d . . . . .
C1 C 0.1814(3) 0.4721(3) 0.68176(19) 0.0389(8) Uani 1 1 d . . . . .
C40 C 0.5466(4) 0.0987(4) 0.8079(2) 0.0463(9) Uani 1 1 d . . . . .
C46 C 0.6840(4) 0.0793(3) 0.7121(2) 0.0456(9) Uani 1 1 d . . . . .
C31 C -0.0550(3) 0.6903(3) 0.7273(2) 0.0459(10) Uani 1 1 d . . . . .
C5 C 0.0617(5) 0.2281(5) 0.5718(3) 0.0616(13) Uani 1 1 d . . . . .
H5 H 0.056479 0.220805 0.528001 0.074 Uiso 1 1 calc R U . . .
C23 C -0.0018(4) 0.3410(4) 0.6532(2) 0.0478(10) Uani 1 1 d . . . . .
C12 C 0.4601(4) 0.3609(4) 0.5062(2) 0.0524(11) Uani 1 1 d . . . . .
H12 H 0.500356 0.405837 0.507385 0.063 Uiso 1 1 calc R U . . .
C51 C 0.7586(4) 0.1329(4) 0.7051(2) 0.0539(11) Uani 1 1 d . . . . .
C50 C 0.7949(4) 0.1627(4) 0.6426(2) 0.0572(11) Uani 1 1 d . . . . .
H50 H 0.846327 0.198463 0.637336 0.069 Uiso 1 1 calc R U . . .
C47 C 0.6420(4) 0.0619(4) 0.6577(2) 0.0507(10) Uani 1 1 d . . . . .
C27 C 0.0785(4) 0.2501(4) 0.6984(2) 0.0533(11) Uani 1 1 d . . . . .
C16 C 0.3274(5) 0.2822(5) 0.5553(2) 0.0627(13) Uani 1 1 d . . . . .
H16 H 0.277183 0.272837 0.589738 0.075 Uiso 1 1 calc R U . . .
C22 C -0.1067(3) 0.6178(4) 0.7111(2) 0.0477(10) Uani 1 1 d . . . . .
C34 C 0.0433(4) 0.8258(4) 0.7566(3) 0.0629(13) Uani 1 1 d . . . . .
C33 C -0.0054(5) 0.8459(4) 0.6952(3) 0.0639(13) Uani 1 1 d . . . . .
H33 H -0.005553 0.907187 0.662582 0.077 Uiso 1 1 calc R U . . .
C55 C 0.4022(4) 0.1302(4) 0.9001(2) 0.0605(13) Uani 1 1 d . . . . .
C13 C 0.4739(5) 0.3100(5) 0.4541(2) 0.0648(13) Uani 1 1 d . . . . .
H13 H 0.523200 0.319202 0.419030 0.078 Uiso 1 1 calc R U . . .
C35 C 0.0418(4) 0.7375(4) 0.8035(3) 0.0582(12) Uani 1 1 d . . . . .
H35 H 0.074705 0.722935 0.846160 0.070 Uiso 1 1 calc R U . . .
C26 C 0.1491(5) 0.1498(4) 0.6782(3) 0.0614(12) Uani 1 1 d . . . . .
H26 H 0.204601 0.088473 0.708782 0.074 Uiso 1 1 calc R U . . .
C49 C 0.7593(5) 0.1423(4) 0.5880(2) 0.0606(12) Uani 1 1 d . . . . .
C52 C 0.5585(5) 0.0078(5) 0.6640(3) 0.0712(14) Uani 1 1 d . . . . .
H52A H 0.539277 0.002983 0.620342 0.107 Uiso 1 1 calc R U . . .
H52B H 0.596170 -0.067948 0.691644 0.107 Uiso 1 1 calc R U . . .
H52C H 0.485722 0.053099 0.684081 0.107 Uiso 1 1 calc R U . . .
C45 C 0.5163(4) 0.0614(4) 0.8715(2) 0.0572(11) Uani 1 1 d . . . . .
C18 C -0.0813(4) 0.4478(4) 0.6745(2) 0.0484(10) Uani 1 1 d . . . . .
C48 C 0.6820(5) 0.0943(4) 0.5957(2) 0.0580(12) Uani 1 1 d . . . . .
H48 H 0.654483 0.082608 0.558000 0.070 Uiso 1 1 calc R U . . .
C32 C -0.0541(4) 0.7800(4) 0.6794(2) 0.0549(11) Uani 1 1 d . . . . .
C24 C -0.0110(4) 0.3302(4) 0.5888(2) 0.0564(11) Uani 1 1 d . . . . .
C25 C 0.1406(5) 0.1376(5) 0.6155(3) 0.0642(13) Uani 1 1 d . . . . .
C14 C 0.4150(6) 0.2461(5) 0.4540(3) 0.0709(14) Uani 1 1 d . . . . .
C39 C -0.0042(5) 0.5709(4) 0.8426(3) 0.0654(13) Uani 1 1 d . . . . .
H39A H -0.083759 0.573945 0.846448 0.098 Uiso 1 1 calc R U . . .
H39B H 0.021975 0.575079 0.884725 0.098 Uiso 1 1 calc R U . . .
H39C H 0.050865 0.500124 0.830602 0.098 Uiso 1 1 calc R U . . .
C19 C -0.2017(4) 0.4794(5) 0.6813(3) 0.0668(14) Uani 1 1 d . . . . .
H19 H -0.235456 0.433804 0.671059 0.080 Uiso 1 1 calc R U . . .
C42 C 0.7283(4) -0.0664(4) 0.8166(3) 0.0653(13) Uani 1 1 d . . . . .
H42 H 0.799863 -0.111524 0.798399 0.078 Uiso 1 1 calc R U . . .
C15 C 0.3417(5) 0.2320(5) 0.5028(3) 0.0743(15) Uani 1 1 d . . . . .
H15 H 0.300949 0.187841 0.500479 0.089 Uiso 1 1 calc R U . . .
C54 C 0.7986(5) 0.1603(6) 0.7627(3) 0.0804(17) Uani 1 1 d . . . . .
H54A H 0.765423 0.133907 0.802962 0.121 Uiso 1 1 calc R U . . .
H54B H 0.885263 0.123083 0.766878 0.121 Uiso 1 1 calc R U . . .
H54C H 0.771010 0.241895 0.755733 0.121 Uiso 1 1 calc R U . . .
C56 C 0.3898(5) 0.2261(5) 0.9214(2) 0.0684(14) Uani 1 1 d . . . . .
C21 C -0.2269(4) 0.6437(4) 0.7181(3) 0.0649(13) Uani 1 1 d . . . . .
H21 H -0.277610 0.709100 0.733765 0.078 Uiso 1 1 calc R U . . .
C30 C 0.0884(5) 0.2557(5) 0.7691(3) 0.0714(14) Uani 1 1 d . . . . .
H30A H 0.033871 0.330729 0.775681 0.107 Uiso 1 1 calc R U . . .
H30B H 0.068110 0.199220 0.797911 0.107 Uiso 1 1 calc R U . . .
H30C H 0.169786 0.240758 0.779454 0.107 Uiso 1 1 calc R U . . .
C44 C 0.5978(5) -0.0411(5) 0.9069(2) 0.0715(15) Uani 1 1 d . . . . .
H44 H 0.581813 -0.068411 0.950568 0.086 Uiso 1 1 calc R U . . .
C20 C -0.2726(4) 0.5759(5) 0.7028(3) 0.0744(16) Uani 1 1 d . . . . .
H20 H -0.354941 0.596097 0.707141 0.089 Uiso 1 1 calc R U . . .
C60 C 0.3112(5) 0.0983(5) 0.9058(2) 0.0676(14) Uani 1 1 d . . . . .
C29 C 0.2171(6) 0.0270(5) 0.5953(4) 0.091(2) Uani 1 1 d . . . . .
H29A H 0.199260 0.033490 0.549104 0.136 Uiso 1 1 calc R U . . .
H29B H 0.300841 0.009137 0.600924 0.136 Uiso 1 1 calc R U . . .
H29C H 0.200414 -0.032980 0.622788 0.136 Uiso 1 1 calc R U . . .
C57 C 0.2820(6) 0.2878(5) 0.9481(3) 0.0811(19) Uani 1 1 d . . . . .
H57 H 0.272369 0.352594 0.963006 0.097 Uiso 1 1 calc R U . . .
C37 C -0.1008(6) 0.8016(5) 0.6107(3) 0.0814(17) Uani 1 1 d . . . . .
H37A H -0.131946 0.747482 0.608157 0.122 Uiso 1 1 calc R U . . .
H37B H -0.164375 0.878155 0.599198 0.122 Uiso 1 1 calc R U . . .
H37C H -0.036657 0.793370 0.579883 0.122 Uiso 1 1 calc R U . . .
C43 C 0.7020(5) -0.1041(5) 0.8793(3) 0.0770(17) Uani 1 1 d . . . . .
H43 H 0.756110 -0.174457 0.904204 0.092 Uiso 1 1 calc R U . . .
C63 C 0.3211(6) -0.0043(6) 0.8839(4) 0.0912(19) Uani 1 1 d . . . . .
H63A H 0.247024 -0.011909 0.892182 0.137 Uiso 1 1 calc R U . . .
H63B H 0.336221 0.003376 0.836836 0.137 Uiso 1 1 calc R U . . .
H63C H 0.386617 -0.071263 0.908483 0.137 Uiso 1 1 calc R U . . .
C53 C 0.8049(7) 0.1721(6) 0.5207(3) 0.094(2) Uani 1 1 d . . . . .
H53A H 0.858974 0.205402 0.524672 0.141 Uiso 1 1 calc R U . . .
H53B H 0.847160 0.103904 0.503228 0.141 Uiso 1 1 calc R U . . .
H53C H 0.737983 0.226205 0.490938 0.141 Uiso 1 1 calc R U . . .
C28 C -0.0978(5) 0.4260(6) 0.5384(3) 0.0807(17) Uani 1 1 d . . . . .
H28A H -0.141597 0.491117 0.558460 0.121 Uiso 1 1 calc R U . . .
H28B H -0.054472 0.446535 0.501133 0.121 Uiso 1 1 calc R U . . .
H28C H -0.153482 0.402543 0.523032 0.121 Uiso 1 1 calc R U . . .
C61 C 0.4898(6) 0.2584(6) 0.9181(3) 0.0875(18) Uani 1 1 d . . . . .
H61A H 0.557452 0.205684 0.898014 0.131 Uiso 1 1 calc R U . . .
H61B H 0.464749 0.334705 0.891453 0.131 Uiso 1 1 calc R U . . .
H61C H 0.512951 0.256163 0.962511 0.131 Uiso 1 1 calc R U . . .
C59 C 0.2052(5) 0.1642(6) 0.9337(3) 0.0801(18) Uani 1 1 d . . . . .
H59 H 0.142756 0.141664 0.938713 0.096 Uiso 1 1 calc R U . . .
C58 C 0.1894(6) 0.2586(6) 0.9535(3) 0.084(2) Uani 1 1 d . . . . .
C62 C 0.0730(6) 0.3297(6) 0.9828(4) 0.113(3) Uani 1 1 d . . . . .
H62A H 0.078548 0.394026 0.994060 0.169 Uiso 1 1 calc R U . . .
H62B H 0.007758 0.356950 0.950491 0.169 Uiso 1 1 calc R U . . .
H62C H 0.058341 0.283822 1.022406 0.169 Uiso 1 1 calc R U . . .
C38 C 0.0995(7) 0.8973(6) 0.7716(4) 0.103(2) Uani 1 1 d . . . . .
H38A H 0.092204 0.955741 0.732659 0.154 Uiso 1 1 calc R U . . .
H38B H 0.059161 0.932600 0.808074 0.154 Uiso 1 1 calc R U . . .
H38C H 0.183408 0.849903 0.783850 0.154 Uiso 1 1 calc R U . . .

loop_
_atom_site_aniso_label
_atom_site_aniso_U_11
_atom_site_aniso_U_22
_atom_site_aniso_U_33
_atom_site_aniso_U_23
_atom_site_aniso_U_13
_atom_site_aniso_U_12
Re1 0.02589(8) 0.04020(9) 0.03969(9) -0.00149(6) 0.00169(5) -0.01606(6)
Cl1 0.0516(6) 0.0689(7) 0.0524(6) -0.0235(6) 0.0009(5) -0.0144(6)
Cl2 0.0590(7) 0.0445(6) 0.0927(9) 0.0066(6) 0.0129(6) -0.0227(5)
Cl3 0.0340(6) 0.0801(9) 0.1199(12) -0.0246(8) 0.0021(6) -0.0327(6)
N10 0.0356(17) 0.0377(17) 0.0435(18) 0.0030(14) 0.0024(14) -0.0155(14)
N2 0.0419(19) 0.045(2) 0.0388(18) -0.0061(16) 0.0047(15) -0.0130(16)
F1 0.151(4) 0.128(3) 0.076(2) -0.056(2) 0.020(2) -0.079(3)
N1 0.0315(17) 0.0439(18) 0.0454(18) -0.0115(15) 0.0018(13) -0.0173(14)
C2 0.0337(19) 0.048(2) 0.0357(19) -0.0110(18) 0.0089(16) -0.0163(18)
C11 0.036(2) 0.049(2) 0.037(2) -0.0029(17) 0.0017(16) -0.0185(18)
C17 0.0234(17) 0.052(2) 0.052(2) -0.0129(19) 0.0042(16) -0.0153(17)
C41 0.040(2) 0.049(2) 0.045(2) -0.0002(19) 0.0050(18) -0.0100(19)
C36 0.043(2) 0.048(2) 0.055(3) -0.015(2) 0.0105(19) -0.0158(19)
C1 0.033(2) 0.039(2) 0.044(2) -0.0062(17) 0.0015(16) -0.0160(16)
C40 0.042(2) 0.044(2) 0.038(2) 0.0037(17) 0.0005(17) -0.0105(18)
C46 0.037(2) 0.042(2) 0.043(2) -0.0003(18) 0.0074(17) -0.0085(17)
C31 0.033(2) 0.043(2) 0.058(3) -0.018(2) 0.0131(18) -0.0109(17)
C5 0.065(3) 0.078(4) 0.064(3) -0.032(3) 0.020(3) -0.046(3)
C23 0.038(2) 0.059(3) 0.059(3) -0.015(2) 0.0044(19) -0.031(2)
C12 0.054(3) 0.060(3) 0.050(2) -0.011(2) 0.015(2) -0.034(2)
C51 0.046(2) 0.055(3) 0.051(3) -0.003(2) 0.003(2) -0.016(2)
C50 0.053(3) 0.057(3) 0.057(3) 0.000(2) 0.009(2) -0.027(2)
C47 0.052(3) 0.042(2) 0.051(2) -0.0079(19) 0.010(2) -0.016(2)
C27 0.051(3) 0.061(3) 0.057(3) -0.015(2) 0.003(2) -0.031(2)
C16 0.063(3) 0.085(4) 0.055(3) -0.012(3) 0.013(2) -0.048(3)
C22 0.031(2) 0.048(2) 0.058(3) -0.010(2) 0.0067(18) -0.0138(18)
C34 0.049(3) 0.052(3) 0.093(4) -0.028(3) 0.016(3) -0.023(2)
C33 0.064(3) 0.047(3) 0.077(4) -0.012(2) 0.018(3) -0.024(2)
C55 0.058(3) 0.061(3) 0.034(2) 0.008(2) 0.006(2) -0.009(2)
C13 0.068(3) 0.079(4) 0.053(3) -0.021(3) 0.025(2) -0.037(3)
C35 0.048(3) 0.058(3) 0.069(3) -0.025(3) 0.004(2) -0.018(2)
C26 0.063(3) 0.050(3) 0.073(3) -0.011(2) 0.003(2) -0.028(2)
C49 0.062(3) 0.057(3) 0.051(3) 0.001(2) 0.016(2) -0.023(2)
C52 0.085(4) 0.077(4) 0.067(3) -0.015(3) 0.007(3) -0.050(3)
C45 0.052(3) 0.058(3) 0.043(2) 0.002(2) 0.004(2) -0.013(2)
C18 0.035(2) 0.056(3) 0.060(3) -0.014(2) 0.0035(18) -0.0241(19)
C48 0.065(3) 0.061(3) 0.044(2) -0.010(2) 0.006(2) -0.025(2)
C32 0.049(3) 0.050(3) 0.058(3) -0.013(2) 0.014(2) -0.015(2)
C24 0.049(3) 0.076(3) 0.058(3) -0.011(2) 0.002(2) -0.040(2)
C25 0.068(3) 0.063(3) 0.080(4) -0.026(3) 0.020(3) -0.043(3)
C14 0.090(4) 0.079(4) 0.053(3) -0.021(3) 0.007(3) -0.042(3)
C39 0.076(4) 0.063(3) 0.055(3) -0.008(2) 0.005(2) -0.031(3)
C19 0.041(3) 0.075(3) 0.097(4) -0.027(3) 0.011(2) -0.034(2)
C42 0.046(3) 0.056(3) 0.061(3) 0.003(2) 0.007(2) -0.001(2)
C15 0.086(4) 0.095(4) 0.071(3) -0.021(3) 0.006(3) -0.064(4)
C54 0.072(4) 0.111(5) 0.066(3) -0.014(3) -0.003(3) -0.047(4)
C56 0.077(4) 0.067(3) 0.036(2) 0.000(2) 0.003(2) -0.014(3)
C21 0.034(2) 0.061(3) 0.092(4) -0.024(3) 0.012(2) -0.012(2)
C30 0.085(4) 0.065(3) 0.059(3) -0.011(3) -0.007(3) -0.028(3)
C44 0.066(3) 0.066(3) 0.048(3) 0.016(2) 0.008(2) -0.012(3)
C20 0.029(2) 0.084(4) 0.119(5) -0.037(4) 0.014(3) -0.027(2)
C60 0.061(3) 0.071(3) 0.046(3) 0.001(2) 0.009(2) -0.014(3)
C29 0.105(5) 0.074(4) 0.107(5) -0.042(4) 0.037(4) -0.045(4)
C57 0.093(5) 0.063(3) 0.047(3) -0.005(2) 0.008(3) -0.001(3)
C37 0.107(5) 0.066(4) 0.060(3) -0.004(3) -0.001(3) -0.031(3)
C43 0.061(3) 0.063(3) 0.059(3) 0.020(2) 0.002(2) 0.002(3)
C63 0.077(4) 0.092(5) 0.099(5) -0.010(4) 0.018(4) -0.038(4)
C53 0.115(6) 0.121(6) 0.057(3) -0.007(3) 0.026(3) -0.070(5)
C28 0.077(4) 0.106(5) 0.062(3) -0.017(3) -0.006(3) -0.041(4)
C61 0.103(5) 0.092(5) 0.067(4) -0.019(3) 0.001(3) -0.041(4)
C59 0.056(3) 0.098(5) 0.050(3) 0.010(3) 0.015(2) -0.014(3)
C58 0.078(4) 0.080(4) 0.043(3) 0.004(3) 0.019(3) 0.003(3)
C62 0.081(5) 0.101(5) 0.088(5) -0.001(4) 0.034(4) 0.010(4)
C38 0.109(5) 0.090(5) 0.140(7) -0.044(5) 0.019(5) -0.063(4)

loop_
_atom_type_symbol
_atom_type_description
_atom_type_scat_dispersion_real
_atom_type_scat_dispersion_imag
_atom_type_scat_source
C C 0.0033 0.0016 'International Tables Vol C Tables 4.2.6.8 and 6.1.1.4'
Cl Cl 0.1484 0.1585 'International Tables Vol C Tables 4.2.6.8 and 6.1.1.4'
F F 0.0171 0.0103 'International Tables Vol C Tables 4.2.6.8 and 6.1.1.4'
H H 0.0000 0.0000 'International Tables Vol C Tables 4.2.6.8 and 6.1.1.4'
N N 0.0061 0.0033 'International Tables Vol C Tables 4.2.6.8 and 6.1.1.4'
Re Re -1.0185 7.2310 'International Tables Vol C Tables 4.2.6.8 and 6.1.1.4'

loop_
_geom_angle_atom_site_label_1
_geom_angle_atom_site_label_2
_geom_angle_atom_site_label_3
_geom_angle
_geom_angle_site_symmetry_1
_geom_angle_site_symmetry_3
_geom_angle_publ_flag
Cl2 Re1 Cl1 89.13(5) . . ?
Cl3 Re1 Cl1 90.25(5) . . ?
Cl3 Re1 Cl2 87.58(5) . . ?
N10 Re1 Cl1 166.45(11) . . ?
N10 Re1 Cl2 100.90(11) . . ?
N10 Re1 Cl3 99.17(11) . . ?
N10 Re1 C2 90.64(15) . . ?
N10 Re1 C1 91.59(15) . . ?
C2 Re1 Cl1 80.15(11) . . ?
C2 Re1 Cl2 167.78(11) . . ?
C2 Re1 Cl3 86.63(11) . . ?
C2 Re1 C1 96.90(15) . . ?
C1 Re1 Cl1 79.79(11) . . ?
C1 Re1 Cl2 86.86(11) . . ?
C1 Re1 Cl3 168.66(11) . . ?
C11 N10 Re1 173.0(3) . . ?
C2 N2 C40 167.5(4) . . ?
C1 N1 C17 174.8(4) . . ?
N2 C2 Re1 174.1(4) . . ?
N10 C11 C12 119.8(4) . . ?
N10 C11 C16 120.3(4) . . ?
C16 C11 C12 119.8(4) . . ?
N1 C17 C18 119.0(4) . . ?
C22 C17 N1 117.3(4) . . ?
C22 C17 C18 123.7(4) . . ?
C40 C41 C46 122.2(4) . . ?
C42 C41 C40 117.3(4) . . ?
C42 C41 C46 120.5(4) . . ?
C31 C36 C39 120.9(4) . . ?
C35 C36 C31 118.9(4) . . ?
C35 C36 C39 120.2(5) . . ?
N1 C1 Re1 176.6(3) . . ?
N2 C40 C45 119.1(4) . . ?
C41 C40 N2 117.8(4) . . ?
C41 C40 C45 123.1(4) . . ?
C51 C46 C41 119.6(4) . . ?
C47 C46 C41 119.5(4) . . ?
C47 C46 C51 120.9(4) . . ?
C36 C31 C22 120.4(4) . . ?
C36 C31 C32 119.7(4) . . ?
C32 C31 C22 119.9(4) . . ?
C24 C5 H5 118.5 . . ?
C25 C5 H5 118.5 . . ?
C25 C5 C24 122.9(5) . . ?
C27 C23 C18 120.0(4) . . ?
C27 C23 C24 119.7(4) . . ?
C24 C23 C18 120.3(4) . . ?
C11 C12 H12 119.8 . . ?
C13 C12 C11 120.4(4) . . ?
C13 C12 H12 119.8 . . ?
C46 C51 C54 122.2(4) . . ?
C50 C51 C46 118.1(4) . . ?
C50 C51 C54 119.7(5) . . ?
C51 C50 H50 118.8 . . ?
C49 C50 C51 122.4(4) . . ?
C49 C50 H50 118.8 . . ?
C46 C47 C52 121.7(4) . . ?
C46 C47 C48 117.9(4) . . ?
C48 C47 C52 120.3(4) . . ?
C23 C27 C30 121.8(4) . . ?
C26 C27 C23 119.2(4) . . ?
C26 C27 C30 118.9(5) . . ?
C11 C16 H16 120.4 . . ?
C15 C16 C11 119.2(4) . . ?
C15 C16 H16 120.4 . . ?
C17 C22 C31 121.7(3) . . ?
C17 C22 C21 116.4(4) . . ?
C21 C22 C31 121.9(4) . . ?
C33 C34 C38 120.8(6) . . ?
C35 C34 C33 118.2(5) . . ?
C35 C34 C38 120.9(6) . . ?
C34 C33 H33 118.9 . . ?
C32 C33 C34 122.2(5) . . ?
C32 C33 H33 118.9 . . ?
C56 C55 C45 119.4(5) . . ?
C60 C55 C45 119.8(5) . . ?
C60 C55 C56 120.8(5) . . ?
C12 C13 H13 120.9 . . ?
C14 C13 C12 118.2(4) . . ?
C14 C13 H13 120.9 . . ?
C36 C35 H35 119.1 . . ?
C34 C35 C36 121.8(5) . . ?
C34 C35 H35 119.1 . . ?
C27 C26 H26 119.1 . . ?
C25 C26 C27 121.8(5) . . ?
C25 C26 H26 119.1 . . ?
C50 C49 C53 120.8(5) . . ?
C48 C49 C50 118.4(4) . . ?
C48 C49 C53 120.9(5) . . ?
C47 C52 H52A 109.5 . . ?
C47 C52 H52B 109.5 . . ?
C47 C52 H52C 109.5 . . ?
H52A C52 H52B 109.5 . . ?
H52A C52 H52C 109.5 . . ?
H52B C52 H52C 109.5 . . ?
C40 C45 C55 121.4(4) . . ?
C44 C45 C40 116.9(4) . . ?
C44 C45 C55 121.7(4) . . ?
C17 C18 C23 121.5(3) . . ?
C19 C18 C17 117.1(4) . . ?
C19 C18 C23 121.4(4) . . ?
C47 C48 H48 119.0 . . ?
C49 C48 C47 122.1(5) . . ?
C49 C48 H48 119.0 . . ?
C31 C32 C37 120.5(5) . . ?
C33 C32 C31 119.1(5) . . ?
C33 C32 C37 120.3(5) . . ?
C5 C24 C23 118.3(5) . . ?
C5 C24 C28 120.2(5) . . ?
C23 C24 C28 121.5(5) . . ?
C5 C25 C29 121.3(5) . . ?
C26 C25 C5 118.1(5) . . ?
C26 C25 C29 120.6(6) . . ?
F1 C14 C13 118.5(5) . . ?
F1 C14 C15 118.5(5) . . ?
C13 C14 C15 123.0(5) . . ?
C36 C39 H39A 109.5 . . ?
C36 C39 H39B 109.5 . . ?
C36 C39 H39C 109.5 . . ?
H39A C39 H39B 109.5 . . ?
H39A C39 H39C 109.5 . . ?
H39B C39 H39C 109.5 . . ?
C18 C19 H19 119.7 . . ?
C20 C19 C18 120.6(5) . . ?
C20 C19 H19 119.7 . . ?
C41 C42 H42 119.5 . . ?
C43 C42 C41 120.9(4) . . ?
C43 C42 H42 119.5 . . ?
C16 C15 H15 120.3 . . ?
C14 C15 C16 119.3(5) . . ?
C14 C15 H15 120.3 . . ?
C51 C54 H54A 109.5 . . ?
C51 C54 H54B 109.5 . . ?
C51 C54 H54C 109.5 . . ?
H54A C54 H54B 109.5 . . ?
H54A C54 H54C 109.5 . . ?
H54B C54 H54C 109.5 . . ?
C55 C56 C61 121.1(5) . . ?
C57 C56 C55 117.6(6) . . ?
C57 C56 C61 121.3(6) . . ?
C22 C21 H21 119.5 . . ?
C20 C21 C22 121.0(4) . . ?
C20 C21 H21 119.5 . . ?
C27 C30 H30A 109.5 . . ?
C27 C30 H30B 109.5 . . ?
C27 C30 H30C 109.5 . . ?
H30A C30 H30B 109.5 . . ?
H30A C30 H30C 109.5 . . ?
H30B C30 H30C 109.5 . . ?
C45 C44 H44 119.6 . . ?
C43 C44 C45 120.9(5) . . ?
C43 C44 H44 119.6 . . ?
C19 C20 C21 121.3(4) . . ?
C19 C20 H20 119.4 . . ?
C21 C20 H20 119.4 . . ?
C55 C60 C63 122.5(5) . . ?
C55 C60 C59 118.4(6) . . ?
C59 C60 C63 119.1(6) . . ?
C25 C29 H29A 109.5 . . ?
C25 C29 H29B 109.5 . . ?
C25 C29 H29C 109.5 . . ?
H29A C29 H29B 109.5 . . ?
H29A C29 H29C 109.5 . . ?
H29B C29 H29C 109.5 . . ?
C56 C57 H57 118.6 . . ?
C58 C57 C56 122.8(6) . . ?
C58 C57 H57 118.6 . . ?
C32 C37 H37A 109.5 . . ?
C32 C37 H37B 109.5 . . ?
C32 C37 H37C 109.5 . . ?
H37A C37 H37B 109.5 . . ?
H37A C37 H37C 109.5 . . ?
H37B C37 H37C 109.5 . . ?
C42 C43 C44 120.9(5) . . ?
C42 C43 H43 119.5 . . ?
C44 C43 H43 119.5 . . ?
C60 C63 H63A 109.5 . . ?
C60 C63 H63B 109.5 . . ?
C60 C63 H63C 109.5 . . ?
H63A C63 H63B 109.5 . . ?
H63A C63 H63C 109.5 . . ?
H63B C63 H63C 109.5 . . ?
C49 C53 H53A 109.5 . . ?
C49 C53 H53B 109.5 . . ?
C49 C53 H53C 109.5 . . ?
H53A C53 H53B 109.5 . . ?
H53A C53 H53C 109.5 . . ?
H53B C53 H53C 109.5 . . ?
C24 C28 H28A 109.5 . . ?
C24 C28 H28B 109.5 . . ?
C24 C28 H28C 109.5 . . ?
H28A C28 H28B 109.5 . . ?
H28A C28 H28C 109.5 . . ?
H28B C28 H28C 109.5 . . ?
C56 C61 H61A 109.5 . . ?
C56 C61 H61B 109.5 . . ?
C56 C61 H61C 109.5 . . ?
H61A C61 H61B 109.5 . . ?
H61A C61 H61C 109.5 . . ?
H61B C61 H61C 109.5 . . ?
C60 C59 H59 118.8 . . ?
C58 C59 C60 122.3(6) . . ?
C58 C59 H59 118.8 . . ?
C57 C58 C62 120.4(7) . . ?
C59 C58 C57 118.1(5) . . ?
C59 C58 C62 121.5(7) . . ?
C58 C62 H62A 109.5 . . ?
C58 C62 H62B 109.5 . . ?
C58 C62 H62C 109.5 . . ?
H62A C62 H62B 109.5 . . ?
H62A C62 H62C 109.5 . . ?
H62B C62 H62C 109.5 . . ?
C34 C38 H38A 109.5 . . ?
C34 C38 H38B 109.5 . . ?
C34 C38 H38C 109.5 . . ?
H38A C38 H38B 109.5 . . ?
H38A C38 H38C 109.5 . . ?
H38B C38 H38C 109.5 . . ?

loop_
_geom_bond_atom_site_label_1
_geom_bond_atom_site_label_2
_geom_bond_distance
_geom_bond_site_symmetry_2
_geom_bond_publ_flag
Re1 Cl1 2.4004(11) . ?
Re1 Cl2 2.3857(12) . ?
Re1 Cl3 2.3787(11) . ?
Re1 N10 1.725(3) . ?
Re1 C2 2.035(4) . ?
Re1 C1 2.043(4) . ?
N10 C11 1.364(5) . ?
N2 C2 1.150(5) . ?
N2 C40 1.397(5) . ?
F1 C14 1.353(6) . ?
N1 C17 1.394(5) . ?
N1 C1 1.141(5) . ?
C11 C12 1.396(6) . ?
C11 C16 1.389(6) . ?
C17 C22 1.394(6) . ?
C17 C18 1.399(6) . ?
C41 C40 1.397(6) . ?
C41 C46 1.497(6) . ?
C41 C42 1.386(6) . ?
C36 C31 1.398(6) . ?
C36 C35 1.395(6) . ?
C36 C39 1.511(7) . ?
C40 C45 1.404(6) . ?
C46 C51 1.398(6) . ?
C46 C47 1.389(6) . ?
C31 C22 1.491(6) . ?
C31 C32 1.397(6) . ?
C5 H5 0.9500 . ?
C5 C24 1.391(7) . ?
C5 C25 1.372(8) . ?
C23 C27 1.397(7) . ?
C23 C18 1.498(6) . ?
C23 C24 1.402(6) . ?
C12 H12 0.9500 . ?
C12 C13 1.372(6) . ?
C51 C50 1.389(6) . ?
C51 C54 1.505(7) . ?
C50 H50 0.9500 . ?
C50 C49 1.372(7) . ?
C47 C52 1.504(7) . ?
C47 C48 1.405(6) . ?
C27 C26 1.397(7) . ?
C27 C30 1.509(7) . ?
C16 H16 0.9500 . ?
C16 C15 1.373(7) . ?
C22 C21 1.397(6) . ?
C34 C33 1.378(8) . ?
C34 C35 1.375(8) . ?
C34 C38 1.512(7) . ?
C33 H33 0.9500 . ?
C33 C32 1.382(7) . ?
C55 C45 1.497(6) . ?
C55 C56 1.404(8) . ?
C55 C60 1.377(8) . ?
C13 H13 0.9500 . ?
C13 C14 1.361(7) . ?
C35 H35 0.9500 . ?
C26 H26 0.9500 . ?
C26 C25 1.372(7) . ?
C49 C48 1.368(7) . ?
C49 C53 1.521(7) . ?
C52 H52A 0.9800 . ?
C52 H52B 0.9800 . ?
C52 H52C 0.9800 . ?
C45 C44 1.389(7) . ?
C18 C19 1.387(6) . ?
C48 H48 0.9500 . ?
C32 C37 1.504(7) . ?
C24 C28 1.514(8) . ?
C25 C29 1.519(7) . ?
C14 C15 1.367(8) . ?
C39 H39A 0.9800 . ?
C39 H39B 0.9800 . ?
C39 H39C 0.9800 . ?
C19 H19 0.9500 . ?
C19 C20 1.373(7) . ?
C42 H42 0.9500 . ?
C42 C43 1.373(7) . ?
C15 H15 0.9500 . ?
C54 H54A 0.9800 . ?
C54 H54B 0.9800 . ?
C54 H54C 0.9800 . ?
C56 C57 1.399(8) . ?
C56 C61 1.492(9) . ?
C21 H21 0.9500 . ?
C21 C20 1.373(7) . ?
C30 H30A 0.9800 . ?
C30 H30B 0.9800 . ?
C30 H30C 0.9800 . ?
C44 H44 0.9500 . ?
C44 C43 1.381(7) . ?
C20 H20 0.9500 . ?
C60 C63 1.506(8) . ?
C60 C59 1.412(7) . ?
C29 H29A 0.9800 . ?
C29 H29B 0.9800 . ?
C29 H29C 0.9800 . ?
C57 H57 0.9500 . ?
C57 C58 1.372(10) . ?
C37 H37A 0.9800 . ?
C37 H37B 0.9800 . ?
C37 H37C 0.9800 . ?
C43 H43 0.9500 . ?
C63 H63A 0.9800 . ?
C63 H63B 0.9800 . ?
C63 H63C 0.9800 . ?
C53 H53A 0.9800 . ?
C53 H53B 0.9800 . ?
C53 H53C 0.9800 . ?
C28 H28A 0.9800 . ?
C28 H28B 0.9800 . ?
C28 H28C 0.9800 . ?
C61 H61A 0.9800 . ?
C61 H61B 0.9800 . ?
C61 H61C 0.9800 . ?
C59 H59 0.9500 . ?
C59 C58 1.356(10) . ?
C58 C62 1.532(8) . ?
C62 H62A 0.9800 . ?
C62 H62B 0.9800 . ?
C62 H62C 0.9800 . ?
C38 H38A 0.9800 . ?
C38 H38B 0.9800 . ?
C38 H38C 0.9800 . ?

loop_
_geom_torsion_atom_site_label_1
_geom_torsion_atom_site_label_2
_geom_torsion_atom_site_label_3
_geom_torsion_atom_site_label_4
_geom_torsion
_geom_torsion_site_symmetry_1
_geom_torsion_site_symmetry_2
_geom_torsion_site_symmetry_3
_geom_torsion_site_symmetry_4
_geom_torsion_publ_flag
N10 C11 C12 C13 178.2(4) . . . . ?
N10 C11 C16 C15 -178.4(5) . . . . ?
N2 C40 C45 C55 0.6(7) . . . . ?
N2 C40 C45 C44 -178.4(5) . . . . ?
F1 C14 C15 C16 177.8(5) . . . . ?
N1 C17 C22 C31 0.3(6) . . . . ?
N1 C17 C22 C21 -178.5(4) . . . . ?
N1 C17 C18 C23 0.5(7) . . . . ?
N1 C17 C18 C19 179.7(4) . . . . ?
C2 N2 C40 C41 -36(2) . . . . ?
C2 N2 C40 C45 143.9(18) . . . . ?
C11 C12 C13 C14 -0.1(8) . . . . ?
C11 C16 C15 C14 0.4(9) . . . . ?
C17 C22 C21 C20 -1.3(8) . . . . ?
C17 C18 C19 C20 -1.2(8) . . . . ?
C41 C40 C45 C55 -179.7(5) . . . . ?
C41 C40 C45 C44 1.2(8) . . . . ?
C41 C46 C51 C50 174.5(4) . . . . ?
C41 C46 C51 C54 -6.4(7) . . . . ?
C41 C46 C47 C52 4.0(6) . . . . ?
C41 C46 C47 C48 -174.7(4) . . . . ?
C41 C42 C43 C44 0.9(10) . . . . ?
C36 C31 C22 C17 -86.9(5) . . . . ?
C36 C31 C22 C21 91.9(6) . . . . ?
C36 C31 C32 C33 -0.1(6) . . . . ?
C36 C31 C32 C37 177.4(4) . . . . ?
C40 C41 C46 C51 96.5(5) . . . . ?
C40 C41 C46 C47 -85.4(6) . . . . ?
C40 C41 C42 C43 -1.5(8) . . . . ?
C40 C45 C44 C43 -1.8(9) . . . . ?
C46 C41 C40 N2 1.3(7) . . . . ?
C46 C41 C40 C45 -178.4(5) . . . . ?
C46 C41 C42 C43 177.3(5) . . . . ?
C46 C51 C50 C49 0.7(7) . . . . ?
C46 C47 C48 C49 -0.4(7) . . . . ?
C31 C36 C35 C34 0.1(7) . . . . ?
C31 C22 C21 C20 179.9(5) . . . . ?
C23 C27 C26 C25 -1.0(7) . . . . ?
C23 C18 C19 C20 178.0(5) . . . . ?
C12 C11 C16 C15 0.5(8) . . . . ?
C12 C13 C14 F1 -177.9(5) . . . . ?
C12 C13 C14 C15 1.1(10) . . . . ?
C51 C46 C47 C52 -178.0(5) . . . . ?
C51 C46 C47 C48 3.4(6) . . . . ?
C51 C50 C49 C48 2.3(8) . . . . ?
C51 C50 C49 C53 -177.6(5) . . . . ?
C50 C49 C48 C47 -2.4(8) . . . . ?
C47 C46 C51 C50 -3.5(7) . . . . ?
C47 C46 C51 C54 175.6(5) . . . . ?
C27 C23 C18 C17 71.1(6) . . . . ?
C27 C23 C18 C19 -108.1(5) . . . . ?
C27 C23 C24 C5 -0.4(6) . . . . ?
C27 C23 C24 C28 179.3(4) . . . . ?
C27 C26 C25 C5 1.4(7) . . . . ?
C27 C26 C25 C29 -179.0(5) . . . . ?
C16 C11 C12 C13 -0.7(7) . . . . ?
C22 C17 C18 C23 -178.0(4) . . . . ?
C22 C17 C18 C19 1.2(7) . . . . ?
C22 C31 C32 C33 -179.7(4) . . . . ?
C22 C31 C32 C37 -2.2(6) . . . . ?
C22 C21 C20 C19 1.3(10) . . . . ?
C34 C33 C32 C31 0.5(7) . . . . ?
C34 C33 C32 C37 -177.0(5) . . . . ?
C33 C34 C35 C36 0.3(7) . . . . ?
C55 C45 C44 C43 179.2(6) . . . . ?
C55 C56 C57 C58 -0.4(8) . . . . ?
C55 C60 C59 C58 1.5(8) . . . . ?
C13 C14 C15 C16 -1.3(10) . . . . ?
C35 C36 C31 C22 179.4(4) . . . . ?
C35 C36 C31 C32 -0.2(6) . . . . ?
C35 C34 C33 C32 -0.6(7) . . . . ?
C52 C47 C48 C49 -179.0(5) . . . . ?
C45 C55 C56 C57 -179.8(4) . . . . ?
C45 C55 C56 C61 -2.0(7) . . . . ?
C45 C55 C60 C63 -0.2(8) . . . . ?
C45 C55 C60 C59 179.3(4) . . . . ?
C45 C44 C43 C42 0.8(10) . . . . ?
C18 C17 C22 C31 178.8(4) . . . . ?
C18 C17 C22 C21 0.0(7) . . . . ?
C18 C23 C27 C26 177.9(4) . . . . ?
C18 C23 C27 C30 -0.1(6) . . . . ?
C18 C23 C24 C5 -177.8(4) . . . . ?
C18 C23 C24 C28 1.9(6) . . . . ?
C18 C19 C20 C21 0.0(10) . . . . ?
C32 C31 C22 C17 92.7(5) . . . . ?
C32 C31 C22 C21 -88.5(6) . . . . ?
C24 C5 C25 C26 -1.3(7) . . . . ?
C24 C5 C25 C29 179.0(5) . . . . ?
C24 C23 C27 C26 0.5(6) . . . . ?
C24 C23 C27 C30 -177.5(4) . . . . ?
C24 C23 C18 C17 -111.5(5) . . . . ?
C24 C23 C18 C19 69.3(6) . . . . ?
C25 C5 C24 C23 0.8(7) . . . . ?
C25 C5 C24 C28 -178.9(5) . . . . ?
C39 C36 C31 C22 0.9(6) . . . . ?
C39 C36 C31 C32 -178.7(4) . . . . ?
C39 C36 C35 C34 178.6(5) . . . . ?
C42 C41 C40 N2 -180.0(4) . . . . ?
C42 C41 C40 C45 0.4(8) . . . . ?
C42 C41 C46 C51 -82.2(6) . . . . ?
C42 C41 C46 C47 95.9(6) . . . . ?
C54 C51 C50 C49 -178.5(5) . . . . ?
C56 C55 C45 C40 -74.7(6) . . . . ?
C56 C55 C45 C44 104.3(6) . . . . ?
C56 C55 C60 C63 -179.6(5) . . . . ?
C56 C55 C60 C59 -0.2(7) . . . . ?
C56 C57 C58 C59 1.7(9) . . . . ?
C56 C57 C58 C62 -179.6(5) . . . . ?
C30 C27 C26 C25 177.0(5) . . . . ?
C60 C55 C45 C40 105.8(6) . . . . ?
C60 C55 C45 C44 -75.2(7) . . . . ?
C60 C55 C56 C57 -0.3(7) . . . . ?
C60 C55 C56 C61 177.4(5) . . . . ?
C60 C59 C58 C57 -2.3(9) . . . . ?
C60 C59 C58 C62 179.1(5) . . . . ?
C63 C60 C59 C58 -179.0(6) . . . . ?
C53 C49 C48 C47 177.5(5) . . . . ?
C61 C56 C57 C58 -178.2(5) . . . . ?
C38 C34 C33 C32 178.0(5) . . . . ?
C38 C34 C35 C36 -178.3(5) . . . . ?

loop_
_smtbx_masks_void_nr
_smtbx_masks_void_average_x
_smtbx_masks_void_average_y
_smtbx_masks_void_average_z
_smtbx_masks_void_volume
_smtbx_masks_void_count_electrons
_smtbx_masks_void_content
1 0.100 -0.100 0.000 771.4 154.3 '3 toluene'
2 0.332 0.604 0.438 9.3 0.0 ?
3 0.500 0.000 0.500 7.3 0.0 ?
4 0.668 0.396 0.562 9.3 0.0 ?
